data_7220307
loop_
_publ_author_name
'Frizzo, Clarissa P.'
'Tier, Aniele Z.'
'Gindri, Izabelle M.'
'Meyer, Alexandre R.'
'Black, Gabrielle'
'Belladona, Andrei L.'
'Martins, Marcos A. P.'

_publ_section_title
;
 Thermodynamic, energetic, and topological properties of crystal packing
 of pyrazolo[1,5-a]pyrimidines governed by weak electrostatic
 intermolecular interactions
;
_journal_issue 23
_journal_name_full CrystEngComm
_journal_page_first 4325
_journal_paper_doi 10.1039/C5CE00613A
_journal_volume 17
_journal_year 2015
_chemical_absolute_configuration unk
_chemical_formula_moiety 'C13 H10 Br N3'
_chemical_formula_sum 'C13 H10 Br N3'
_chemical_formula_weight 288.15
_chemical_melting_point ?
_chemical_name_common pyrazolo[1,5-a]pyrimidine
_chemical_name_systematic
;
2-methyl-7-(4-bromophenyl)-pyrazolo[1,5-a]pyrimidine
;
_space_group_IT_number 4
_symmetry_cell_setting monoclinic
_symmetry_space_group_name_Hall 'P 2yb'
_symmetry_space_group_name_H-M 'P 1 21 1'
_atom_sites_solution_hydrogens geom
_atom_sites_solution_primary direct
_atom_sites_solution_secondary difmap
_audit_conform_dict_location ftp://ftp.iucr.org/pub/cif_core.dic
_audit_conform_dict_name cif_core.dic
_audit_conform_dict_version 2.4
_audit_creation_date 2015-03-25T07:04:27-00:00
_audit_creation_method 'WinGX routine CIF_UPDATE'
_audit_update_record
;
2015-03-25 deposited with the CCDC.
2015-05-01 downloaded from the CCDC.
;
_cell_angle_alpha 90
_cell_angle_beta 96.9070(10)
_cell_angle_gamma 90
_cell_formula_units_Z 2
_cell_length_a 3.91340(10)
_cell_length_b 10.8096(2)
_cell_length_c 13.8568(3)
_cell_measurement_reflns_used 1475
_cell_measurement_temperature 293(2)
_cell_measurement_theta_max 21.667
_cell_measurement_theta_min 2.396
_cell_volume 581.92(2)
_computing_cell_refinement 'BRUKER SAINT'
_computing_data_collection 'BRUKER APEX-II'
_computing_data_reduction 'BRUKER SOFTWARE'
_computing_molecular_graphics 'ORTEP-3 (Farrugia, 2000)'
_computing_publication_material 'SHELXL-97 (Shekdrick, 1997)'
_computing_structure_refinement 'SHELXL-97 (Sheldrick, 1997)'
_computing_structure_solution 'SHELX97 (Sheldrick, 1997)'
_diffrn_ambient_temperature 293(2)
_diffrn_detector_area_resol_mean none
_diffrn_measured_fraction_theta_full 0.989
_diffrn_measured_fraction_theta_max 0.989
_diffrn_measurement_device_type 'X8 APEX II'
_diffrn_measurement_method 'phi and omega scans'
_diffrn_radiation_monochromator graphite
_diffrn_radiation_type MoK\a
_diffrn_radiation_wavelength 0.71073
_diffrn_reflns_av_R_equivalents 0.0296
_diffrn_reflns_av_unetI/netI 0.0733
_diffrn_reflns_limit_h_max 5
_diffrn_reflns_limit_h_min -5
_diffrn_reflns_limit_k_max 14
_diffrn_reflns_limit_k_min -14
_diffrn_reflns_limit_l_max 18
_diffrn_reflns_limit_l_min -18
_diffrn_reflns_number 6214
_diffrn_reflns_theta_full 29.57
_diffrn_reflns_theta_max 29.57
_diffrn_reflns_theta_min 2.96
_diffrn_standards_decay_% none
_diffrn_standards_interval_count none
_diffrn_standards_interval_time none
_diffrn_standards_number none
_exptl_absorpt_coefficient_mu 3.511
_exptl_absorpt_correction_T_max 0.86209
_exptl_absorpt_correction_T_min 0.48773
_exptl_absorpt_correction_type gaussian
_exptl_absorpt_process_details XPREP
_exptl_crystal_colour colorless
_exptl_crystal_density_diffrn 1.645
_exptl_crystal_density_meas ?
_exptl_crystal_density_method 'not measured'
_exptl_crystal_description tabular
_exptl_crystal_F_000 288
_exptl_crystal_size_max 0.608
_exptl_crystal_size_mid 0.094
_exptl_crystal_size_min 0.074
_refine_diff_density_max 0.366
_refine_diff_density_min -0.304
_refine_diff_density_rms 0.062
_refine_ls_abs_structure_details 'Flack H D (1983), Acta Cryst. A39, 876-881'
_refine_ls_abs_structure_Flack 0
_refine_ls_extinction_coef none
_refine_ls_extinction_method none
_refine_ls_goodness_of_fit_ref 1.042
_refine_ls_hydrogen_treatment constr
_refine_ls_matrix_type full
_refine_ls_number_parameters 154
_refine_ls_number_reflns 3182
_refine_ls_number_restraints 1
_refine_ls_restrained_S_all 1.042
_refine_ls_R_factor_all 0.0759
_refine_ls_R_factor_gt 0.0464
_refine_ls_shift/su_max 0
_refine_ls_shift/su_mean 0
_refine_ls_structure_factor_coef Fsqd
_refine_ls_weighting_details 'calc w=1/[\s^2^(Fo^2^)+(0.0452P)^2^+0.0000P] where P=(Fo^2^+2Fc^2^)/3'
_refine_ls_weighting_scheme calc
_refine_ls_wR_factor_gt 0.1055
_refine_ls_wR_factor_ref 0.1173
_reflns_number_gt 2197
_reflns_number_total 3182
_reflns_threshold_expression >2\s(I)
_cod_data_source_file c5ce00613a2.cif
_cod_data_source_block p21
_cod_depositor_comments
;
The following automatic conversions were performed:

'_chemical_melting_point' value 'none' was changed to '?' - the value
is undefined or not given.

'_symmetry_cell_setting' value 'Monoclinic' changed to 'monoclinic'
according to
/usr/data/users/saulius/crontab/automatic-downloads/rss-feeds/RSC/lib/dictionaries/cif_core.dic
dictionary named 'cif_core.dic' version 2.4.2 from 2011-04-26.

'_exptl_crystal_density_meas' value 'none' was changed to '?' - the
value is perceived as not measured.

Automatic conversion script
Id: cif_fix_values 3271 2015-04-21 07:52:19Z andrius 

 Adding full bibliography for 7220304--7220315.cif.
;
_cod_original_sg_symbol_Hall P2yb
_cod_original_sg_symbol_H-M P21
_cod_database_code 7220307

loop_
_symmetry_equiv_pos_as_xyz
'x, y, z'
'-x, y+1/2, -z'

loop_
_atom_site_label
_atom_site_type_symbol
_atom_site_fract_x
_atom_site_fract_y
_atom_site_fract_z
_atom_site_U_iso_or_equiv
_atom_site_adp_type
_atom_site_occupancy
_atom_site_symmetry_multiplicity
_atom_site_calc_flag
_atom_site_refinement_flags
Br Br 0.14676(12) 0.02244(4) 0.02825(4) 0.05966(19) Uani 1 1 d .
N8 N 0.1108(7) 0.5299(4) 0.3315(2) 0.0345(7) Uani 1 1 d .
C76 C 0.3142(11) 0.3499(4) 0.1782(3) 0.0401(10) Uani 1 1 d .
H13 H 0.3872 0.4292 0.1645 0.048 Uiso 1 1 calc R
C74 C 0.1839(11) 0.1427(4) 0.1278(3) 0.0410(10) Uani 1 1 d .
C71 C 0.2239(10) 0.3226(4) 0.2703(3) 0.0340(9) Uani 1 1 d .
N4 N 0.2827(11) 0.6003(4) 0.4947(3) 0.0468(10) Uani 1 1 d .
C5 C 0.4187(13) 0.4907(4) 0.5102(4) 0.0455(12) Uani 1 1 d .
H5 H 0.5304 0.4742 0.5719 0.055 Uiso 1 1 calc R
C72 C 0.1187(12) 0.2028(4) 0.2896(4) 0.0416(10) Uani 1 1 d .
H9 H 0.0645 0.183 0.3512 0.05 Uiso 1 1 calc R
C6 C 0.4090(12) 0.3963(4) 0.4410(3) 0.0425(10) Uani 1 1 d .
H6 H 0.5103 0.3202 0.4575 0.051 Uiso 1 1 calc R
C75 C 0.2954(12) 0.2597(4) 0.1080(3) 0.0421(10) Uani 1 1 d .
H12 H 0.3581 0.2777 0.0469 0.05 Uiso 1 1 calc R
C3 C -0.0524(12) 0.7219(4) 0.3601(4) 0.0457(11) Uani 1 1 d .
H3 H -0.0904 0.7979 0.3884 0.055 Uiso 1 1 calc R
C3A C 0.1243(10) 0.6215(4) 0.4044(3) 0.0385(10) Uani 1 1 d .
C7 C 0.2503(11) 0.4163(4) 0.3490(3) 0.0359(9) Uani 1 1 d .
C73 C 0.0945(12) 0.1145(4) 0.2189(4) 0.0451(11) Uani 1 1 d .
H10 H 0.018 0.0354 0.2318 0.054 Uiso 1 1 calc R
N1 N -0.0668(9) 0.5696(3) 0.2461(3) 0.0376(8) Uani 1 1 d .
C2 C -0.1604(11) 0.6861(4) 0.2655(3) 0.0382(10) Uani 1 1 d .
C21 C -0.3611(13) 0.7595(5) 0.1865(4) 0.0536(13) Uani 1 1 d .
H1A H -0.3977 0.7105 0.1284 0.08 Uiso 1 1 calc R
H1B H -0.235 0.8328 0.1741 0.08 Uiso 1 1 calc R
H1C H -0.5793 0.7823 0.2063 0.08 Uiso 1 1 calc R

loop_
_atom_site_aniso_label
_atom_site_aniso_U_11
_atom_site_aniso_U_22
_atom_site_aniso_U_33
_atom_site_aniso_U_23
_atom_site_aniso_U_13
_atom_site_aniso_U_12
Br 0.0665(3) 0.0525(3) 0.0603(3) -0.0219(3) 0.0095(2) -0.0057(3)
N8 0.0396(14) 0.0357(16) 0.0291(16) 0.0014(18) 0.0076(12) -0.0024(19)
C76 0.051(2) 0.028(2) 0.041(3) 0.0009(18) 0.005(2) -0.0048(18)
C74 0.048(2) 0.033(2) 0.042(3) -0.0062(18) 0.001(2) 0.0024(18)
C71 0.0355(19) 0.031(2) 0.035(2) -0.0001(17) 0.0028(17) 0.0004(16)
N4 0.058(2) 0.044(2) 0.039(2) -0.0076(19) 0.010(2) -0.0094(19)
C5 0.057(3) 0.050(3) 0.030(2) 0.0023(19) 0.005(2) -0.012(2)
C72 0.051(3) 0.037(2) 0.036(2) 0.0043(18) 0.007(2) 0.0016(19)
C6 0.051(3) 0.039(2) 0.037(3) 0.006(2) 0.003(2) -0.003(2)
C75 0.047(2) 0.043(2) 0.037(3) 0.0034(19) 0.009(2) -0.002(2)
C3 0.051(3) 0.037(2) 0.052(3) -0.008(2) 0.019(2) -0.0015(19)
C3A 0.041(2) 0.037(2) 0.039(3) -0.0076(18) 0.012(2) -0.0065(18)
C7 0.041(2) 0.031(2) 0.037(2) 0.0048(17) 0.0098(19) -0.0028(17)
C73 0.056(3) 0.032(2) 0.048(3) 0.001(2) 0.006(2) -0.0072(19)
N1 0.0422(18) 0.0339(16) 0.037(2) 0.0045(14) 0.0051(16) 0.0010(14)
C2 0.037(2) 0.035(2) 0.045(3) 0.0035(18) 0.013(2) 0.0006(16)
C21 0.051(3) 0.041(3) 0.068(4) 0.010(2) 0.006(3) 0.003(2)

loop_
_atom_type_symbol
_atom_type_description
_atom_type_scat_dispersion_real
_atom_type_scat_dispersion_imag
_atom_type_scat_source
C C 0.0033 0.0016 'International Tables Vol C Tables 4.2.6.8 and 6.1.1.4'
H H 0 0 'International Tables Vol C Tables 4.2.6.8 and 6.1.1.4'
N N 0.0061 0.0033 'International Tables Vol C Tables 4.2.6.8 and 6.1.1.4'
Br Br -0.2901 2.4595 'International Tables Vol C Tables 4.2.6.8 and 6.1.1.4'

loop_
_geom_angle_atom_site_label_1
_geom_angle_atom_site_label_2
_geom_angle_atom_site_label_3
_geom_angle
C7 N8 N1 126.3(4)
C7 N8 C3A 121.9(3)
N1 N8 C3A 111.7(4)
C75 C76 C71 120.0(4)
C75 C76 H13 120
C71 C76 H13 120
C75 C74 C73 120.4(4)
C75 C74 Br 119.0(4)
C73 C74 Br 120.6(3)
C72 C71 C76 119.0(4)
C72 C71 C7 119.3(4)
C76 C71 C7 121.7(4)
C5 N4 C3A 116.1(4)
N4 C5 C6 125.0(5)
N4 C5 H5 117.5
C6 C5 H5 117.5
C73 C72 C71 120.6(4)
C73 C72 H9 119.7
C71 C72 H9 119.7
C7 C6 C5 119.8(5)
C7 C6 H6 120.1
C5 C6 H6 120.1
C76 C75 C74 120.2(4)
C76 C75 H12 119.9
C74 C75 H12 119.9
C2 C3 C3A 106.2(4)
C2 C3 H3 126.9
C3A C3 H3 126.9
N4 C3A C3 133.8(4)
N4 C3A N8 121.2(4)
C3 C3A N8 105.0(4)
N8 C7 C6 116.0(4)
N8 C7 C71 119.8(4)
C6 C7 C71 124.2(4)
C72 C73 C74 119.9(4)
C72 C73 H10 120.1
C74 C73 H10 120.1
C2 N1 N8 104.0(4)
N1 C2 C3 113.0(4)
N1 C2 C21 118.7(4)
C3 C2 C21 128.2(4)
C2 C21 H1A 109.5
C2 C21 H1B 109.5
H1A C21 H1B 109.5
C2 C21 H1C 109.5
H1A C21 H1C 109.5
H1B C21 H1C 109.5

loop_
_geom_bond_atom_site_label_1
_geom_bond_atom_site_label_2
_geom_bond_distance
Br C74 1.889(4)
N8 C7 1.354(6)
N8 N1 1.367(5)
N8 C3A 1.412(6)
C76 C75 1.373(6)
C76 C71 1.396(6)
C76 H13 0.93
C74 C75 1.376(6)
C74 C73 1.383(7)
C71 C72 1.394(6)
C71 C7 1.482(6)
N4 C5 1.306(6)
N4 C3A 1.348(6)
C5 C6 1.397(7)
C5 H5 0.93
C72 C73 1.363(7)
C72 H9 0.93
C6 C7 1.367(6)
C6 H6 0.93
C75 H12 0.93
C3 C2 1.383(7)
C3 C3A 1.389(7)
C3 H3 0.93
C73 H10 0.93
N1 C2 1.347(6)
C2 C21 1.496(7)
C21 H1A 0.96
C21 H1B 0.96
C21 H1C 0.96

loop_
_geom_torsion_atom_site_label_1
_geom_torsion_atom_site_label_2
_geom_torsion_atom_site_label_3
_geom_torsion_atom_site_label_4
_geom_torsion
C75 C76 C71 C72 0.7(7)
C75 C76 C71 C7 178.2(4)
C3A N4 C5 C6 -0.3(8)
C76 C71 C72 C73 -1.9(7)
C7 C71 C72 C73 -179.5(4)
N4 C5 C6 C7 0.5(8)
C71 C76 C75 C74 0.7(7)
C73 C74 C75 C76 -0.9(7)
Br C74 C75 C76 177.9(3)
C5 N4 C3A C3 178.7(5)
C5 N4 C3A N8 -0.5(6)
C2 C3 C3A N4 -179.1(5)
C2 C3 C3A N8 0.1(5)
C7 N8 C3A N4 1.1(6)
N1 N8 C3A N4 178.9(4)
C7 N8 C3A C3 -178.2(4)
N1 N8 C3A C3 -0.5(4)
N1 N8 C7 C6 -178.3(4)
C3A N8 C7 C6 -0.9(6)
N1 N8 C7 C71 1.6(6)
C3A N8 C7 C71 179.0(3)
C5 C6 C7 N8 0.1(6)
C5 C6 C7 C71 -179.7(4)
C72 C71 C7 N8 -132.5(4)
C76 C71 C7 N8 49.9(6)
C72 C71 C7 C6 47.3(6)
C76 C71 C7 C6 -130.2(5)
C71 C72 C73 C74 1.8(7)
C75 C74 C73 C72 -0.4(7)
Br C74 C73 C72 -179.2(3)
C7 N8 N1 C2 178.2(4)
C3A N8 N1 C2 0.6(4)
N8 N1 C2 C3 -0.5(5)
N8 N1 C2 C21 179.6(4)
C3A C3 C2 N1 0.3(5)
C3A C3 C2 C21 -179.8(4)
